data_4500688
loop_
_publ_author_name
'Luo, Geng-Geng'
'Xiong, Hong-Bo'
'Sun, Di'
'Wu, Dong-Liang'
'Huang, Rong-Bin'
'Dai, Jing-Cao'

_publ_section_title
;
 A Discrete Spirocyclic (H2O)9Cluster and 1D Novel Water Chain with
 Tetrameric and Octameric Clusters in Cationic Hosts
;
_journal_issue 5
_journal_name_full 'Crystal Growth &amp; Design'
_journal_page_first 1948
_journal_paper_doi 10.1021/cg200111j
_journal_volume 11
_journal_year 2011
_chemical_formula_sum 'C28 H46 Ag2 N4 O13'
_chemical_formula_weight 862.43
_chemical_name_systematic
; 
 ? 
;
_space_group_IT_number 70
_symmetry_cell_setting orthorhombic
_symmetry_space_group_name_Hall '-F 2uv 2vw'
_symmetry_space_group_name_H-M 'F d d d :2'
_atom_sites_solution_hydrogens geom
_atom_sites_solution_primary direct
_atom_sites_solution_secondary difmap
_audit_creation_method SHELXL-97
_cell_angle_alpha 90.00
_cell_angle_beta 90.00
_cell_angle_gamma 90.00
_cell_formula_units_Z 8
_cell_length_a 13.600(3)
_cell_length_b 15.107(3)
_cell_length_c 33.000(7)
_cell_measurement_temperature 173(2)
_cell_volume 6780(2)
_computing_structure_refinement 'SHELXL-97 (Sheldrick, 1997)'
_computing_structure_solution 'SHELXS-97 (Sheldrick, 1990)'
_diffrn_ambient_temperature 173(2)
_diffrn_measured_fraction_theta_full 0.992
_diffrn_measured_fraction_theta_max 0.992
_diffrn_radiation_monochromator graphite
_diffrn_radiation_source 'fine-focus sealed tube'
_diffrn_radiation_type MoK\a
_diffrn_radiation_wavelength 0.71073
_diffrn_reflns_av_R_equivalents 0.0238
_diffrn_reflns_av_sigmaI/netI 0.0183
_diffrn_reflns_limit_h_max 16
_diffrn_reflns_limit_h_min -13
_diffrn_reflns_limit_k_max 17
_diffrn_reflns_limit_k_min -17
_diffrn_reflns_limit_l_max 29
_diffrn_reflns_limit_l_min -39
_diffrn_reflns_number 7788
_diffrn_reflns_theta_full 25.00
_diffrn_reflns_theta_max 25.00
_diffrn_reflns_theta_min 3.24
_exptl_absorpt_coefficient_mu 1.224
_exptl_absorpt_correction_T_max 0.8571
_exptl_absorpt_correction_T_min 0.7745
_exptl_absorpt_correction_type multi-scan
_exptl_absorpt_process_details 'ABSCOR (Higashi, 1995)'
_exptl_crystal_density_diffrn 1.690
_exptl_crystal_density_method 'not measured'
_exptl_crystal_F_000 3520
_exptl_crystal_size_max 0.22
_exptl_crystal_size_mid 0.16
_exptl_crystal_size_min 0.13
_refine_diff_density_max 0.297
_refine_diff_density_min -0.356
_refine_diff_density_rms 0.098
_refine_ls_extinction_method none
_refine_ls_goodness_of_fit_ref 1.066
_refine_ls_hydrogen_treatment constr
_refine_ls_matrix_type full
_refine_ls_number_parameters 114
_refine_ls_number_reflns 1481
_refine_ls_number_restraints 0
_refine_ls_restrained_S_all 1.066
_refine_ls_R_factor_all 0.0221
_refine_ls_R_factor_gt 0.0207
_refine_ls_shift/su_max 0.000
_refine_ls_shift/su_mean 0.000
_refine_ls_structure_factor_coef Fsqd
_refine_ls_weighting_details 'calc w=1/[\s^2^(Fo^2^)+(0.0281P)^2^+16.5074P] where P=(Fo^2^+2Fc^2^)/3'
_refine_ls_weighting_scheme calc
_refine_ls_wR_factor_gt 0.0532
_refine_ls_wR_factor_ref 0.0540
_reflns_number_gt 1404
_reflns_number_total 1481
_reflns_threshold_expression >2sigma(I)
_cod_data_source_file cg200111j_si_001.cif
_cod_data_source_block 808722
_cod_original_sg_symbol_H-M Fddd
_cod_database_code 4500688

loop_
_symmetry_equiv_pos_as_xyz
'x, y, z'
'-x+1/4, -y+1/4, z'
'x, -y+1/4, -z+1/4'
'-x+1/4, y, -z+1/4'
'x, y+1/2, z+1/2'
'-x+1/4, -y+3/4, z+1/2'
'x, -y+3/4, -z+3/4'
'-x+1/4, y+1/2, -z+3/4'
'x+1/2, y, z+1/2'
'-x+3/4, -y+1/4, z+1/2'
'x+1/2, -y+1/4, -z+3/4'
'-x+3/4, y, -z+3/4'
'x+1/2, y+1/2, z'
'-x+3/4, -y+3/4, z'
'x+1/2, -y+3/4, -z+1/4'
'-x+3/4, y+1/2, -z+1/4'
'-x, -y, -z'
'x-1/4, y-1/4, -z'
'-x, y-1/4, z-1/4'
'x-1/4, -y, z-1/4'
'-x, -y+1/2, -z+1/2'
'x-1/4, y+1/4, -z+1/2'
'-x, y+1/4, z+1/4'
'x-1/4, -y+1/2, z+1/4'
'-x+1/2, -y, -z+1/2'
'x+1/4, y-1/4, -z+1/2'
'-x+1/2, y-1/4, z+1/4'
'x+1/4, -y, z+1/4'
'-x+1/2, -y+1/2, -z'
'x+1/4, y+1/4, -z'
'-x+1/2, y+1/4, z-1/4'
'x+1/4, -y+1/2, z-1/4'

loop_
_atom_site_label
_atom_site_type_symbol
_atom_site_fract_x
_atom_site_fract_y
_atom_site_fract_z
_atom_site_U_iso_or_equiv
_atom_site_adp_type
_atom_site_occupancy
_atom_site_symmetry_multiplicity
_atom_site_calc_flag
_atom_site_refinement_flags
Ag1 Ag 0.2500 0.2500 0.0000 0.03056(11) Uani 1 2 d S
O1 O 0.44219(10) 0.05246(10) 0.12971(5) 0.0374(4) Uani 1 1 d .
O1W O 0.52687(13) -0.10877(10) 0.11832(5) 0.0467(4) Uani 1 1 d .
H1WC H 0.5887 -0.1014 0.1202 0.056 Uiso 0.50 1 d PR
H1WB H 0.4975 -0.0610 0.1246 0.056 Uiso 1 1 d R
H1WA H 0.5092 -0.1506 0.1339 0.056 Uiso 0.50 1 d PR
O2W O 0.26345(10) 0.01284(10) 0.16127(5) 0.0358(4) Uani 1 1 d .
H2WA H 0.3214 0.0255 0.1535 0.043 Uiso 1 1 d R
H2WB H 0.2228 0.0523 0.1537 0.043 Uiso 0.50 1 d PR
H2WC H 0.2446 -0.0361 0.1512 0.043 Uiso 0.50 1 d PR
O3W O 0.1250 0.1250 0.1250 0.0350(7) Uani 1 4 d S
H3WA H 0.1670 0.0902 0.1355 0.042 Uiso 0.50 1 d PR
N1 N 0.40780(12) 0.26482(10) -0.00504(5) 0.0232(3) Uani 1 1 d .
C1 C 0.72350(14) 0.28099(15) -0.01445(7) 0.0312(4) Uani 1 1 d .
H1A H 0.7452 0.3424 -0.0090 0.037 Uiso 1 1 calc R
H1B H 0.7427 0.2661 -0.0426 0.037 Uiso 1 1 calc R
C2 C 0.61350(14) 0.27667(13) -0.01101(6) 0.0251(4) Uani 1 1 d .
C3 C 0.56424(13) 0.29561(12) 0.02513(6) 0.0246(4) Uani 1 1 d .
H3A H 0.6003 0.3132 0.0484 0.030 Uiso 1 1 calc R
C4 C 0.46332(13) 0.28867(12) 0.02690(6) 0.0232(4) Uani 1 1 d .
H4A H 0.4314 0.3013 0.0518 0.028 Uiso 1 1 calc R
C5 C 0.45495(15) 0.24753(13) -0.03985(6) 0.0298(5) Uani 1 1 d .
H5A H 0.4171 0.2312 -0.0629 0.036 Uiso 1 1 calc R
C6 C 0.55597(16) 0.25237(14) -0.04380(6) 0.0320(5) Uani 1 1 d .
H6A H 0.5860 0.2390 -0.0691 0.038 Uiso 1 1 calc R
C7 C 0.5922(3) 0.1258(3) 0.14296(12) 0.0333(10) Uani 0.50 1 d P
H7A H 0.5819 0.0810 0.1632 0.040 Uiso 0.50 1 d PR
H7B H 0.5859 0.1801 0.1578 0.040 Uiso 0.50 1 d PR
C8 C 0.4832(2) 0.1250 0.1250 0.0436(8) Uani 1 2 d S

loop_
_atom_site_aniso_label
_atom_site_aniso_U_11
_atom_site_aniso_U_22
_atom_site_aniso_U_33
_atom_site_aniso_U_23
_atom_site_aniso_U_13
_atom_site_aniso_U_12
Ag1 0.01156(14) 0.03047(15) 0.04964(17) -0.00289(9) 0.00265(8) -0.00082(7)
O1 0.0224(7) 0.0381(8) 0.0517(9) 0.0044(7) -0.0006(6) 0.0000(6)
O1W 0.0484(10) 0.0351(8) 0.0566(10) -0.0091(7) 0.0049(8) -0.0018(8)
O2W 0.0231(8) 0.0428(9) 0.0416(9) 0.0041(7) 0.0017(6) -0.0002(6)
O3W 0.0273(15) 0.0304(15) 0.0474(18) 0.000 0.000 0.000
N1 0.0145(8) 0.0260(8) 0.0291(9) 0.0016(6) 0.0008(6) 0.0012(6)
C1 0.0140(9) 0.0409(11) 0.0387(11) 0.0141(10) 0.0015(9) 0.0016(9)
C2 0.0156(9) 0.0296(9) 0.0300(10) 0.0103(8) 0.0027(7) 0.0023(8)
C3 0.0188(9) 0.0289(10) 0.0261(10) 0.0033(8) -0.0033(7) -0.0001(8)
C4 0.0184(9) 0.0257(9) 0.0255(9) 0.0011(7) 0.0032(7) 0.0022(7)
C5 0.0198(10) 0.0430(12) 0.0266(10) -0.0009(8) -0.0022(8) 0.0027(8)
C6 0.0214(10) 0.0498(13) 0.0249(10) 0.0025(9) 0.0046(8) 0.0049(9)
C7 0.0138(18) 0.060(3) 0.0259(17) 0.0059(19) -0.0010(13) -0.001(2)
C8 0.0111(14) 0.049(2) 0.071(2) 0.0009(17) 0.000 0.000

loop_
_atom_type_symbol
_atom_type_description
_atom_type_scat_dispersion_real
_atom_type_scat_dispersion_imag
_atom_type_scat_source
C C 0.0033 0.0016 'International Tables Vol C Tables 4.2.6.8 and 6.1.1.4'
Ag Ag -0.8971 1.1015 'International Tables Vol C Tables 4.2.6.8 and 6.1.1.4'
H H 0.0000 0.0000 'International Tables Vol C Tables 4.2.6.8 and 6.1.1.4'
N N 0.0061 0.0033 'International Tables Vol C Tables 4.2.6.8 and 6.1.1.4'
O O 0.0106 0.0060 'International Tables Vol C Tables 4.2.6.8 and 6.1.1.4'

loop_
_geom_angle_atom_site_label_1
_geom_angle_atom_site_label_2
_geom_angle_atom_site_label_3
_geom_angle
_geom_angle_site_symmetry_1
_geom_angle_site_symmetry_3
N1 Ag1 N1 180.00(12) . 29
H1WC O1W H1WB 109.5 . .
H1WC O1W H1WA 109.5 . .
H1WB O1W H1WA 110.6 . .
H2WA O2W H2WB 110.9 . .
H2WA O2W H2WC 110.9 . .
H2WB O2W H2WC 107.4 . .
C5 N1 C4 117.05(17) . .
C5 N1 Ag1 121.32(13) . .
C4 N1 Ag1 121.59(13) . .
C2 C1 C1 113.5(2) . 29_655
C2 C1 H1A 108.9 . .
C1 C1 H1A 108.9 29_655 .
C2 C1 H1B 108.9 . .
C1 C1 H1B 108.9 29_655 .
H1A C1 H1B 107.7 . .
C6 C2 C3 116.76(18) . .
C6 C2 C1 121.01(18) . .
C3 C2 C1 122.23(18) . .
C4 C3 C2 119.89(17) . .
C4 C3 H3A 120.1 . .
C2 C3 H3A 120.1 . .
N1 C4 C3 123.09(17) . .
N1 C4 H4A 118.5 . .
C3 C4 H4A 118.5 . .
N1 C5 C6 123.08(18) . .
N1 C5 H5A 118.5 . .
C6 C5 H5A 118.5 . .
C5 C6 C2 120.12(18) . .
C5 C6 H6A 119.9 . .
C2 C6 H6A 119.9 . .
C7 C7 C7 89.97(3) 2_655 3
C7 C7 C7 53.1(3) 2_655 4_655
C7 C7 C7 37.0(3) 3 4_655
C7 C7 C8 158.13(17) 2_655 .
C7 C7 C8 68.21(14) 3 .
C7 C7 C8 105.2(4) 4_655 .
C7 C7 H7A 97.4 2_655 .
C7 C7 H7A 132.9 3 .
C7 C7 H7A 130.1 4_655 .
C8 C7 H7A 96.7 . .
C7 C7 H7B 96.4 2_655 .
C7 C7 H7B 121.8 3 .
C7 C7 H7B 117.5 4_655 .
C8 C7 H7B 96.5 . .
H7A C7 H7B 103.5 . .
O1 C8 O1 126.5(3) . 3
O1 C8 C7 112.2(2) . .
O1 C8 C7 117.2(2) 3 .
O1 C8 C7 117.2(2) . 3
O1 C8 C7 112.2(2) 3 3
C7 C8 C7 43.6(3) . 3

loop_
_geom_bond_atom_site_label_1
_geom_bond_atom_site_label_2
_geom_bond_distance
_geom_bond_site_symmetry_2
Ag1 N1 2.1642(17) .
Ag1 N1 2.1642(17) 29
O1 C8 1.2392(19) .
O1W H1WC 0.8501 .
O1W H1WB 0.8501 .
O1W H1WA 0.8499 .
O2W H2WA 0.8500 .
O2W H2WB 0.8499 .
O2W H2WC 0.8499 .
O3W H3WA 0.8501 .
N1 C5 1.341(3) .
N1 C4 1.346(2) .
C1 C2 1.502(3) .
C1 C1 1.519(4) 29_655
C1 H1A 0.9900 .
C1 H1B 0.9900 .
C2 C6 1.385(3) .
C2 C3 1.397(3) .
C3 C4 1.378(3) .
C3 H3A 0.9500 .
C4 H4A 0.9500 .
C5 C6 1.382(3) .
C5 H5A 0.9500 .
C6 H6A 0.9500 .
C7 C7 0.892(7) 2_655
C7 C7 1.186(8) 3
C7 C7 1.484(7) 4_655
C7 C8 1.597(4) .
C7 H7A 0.9600 .
C7 H7B 0.9600 .
C8 O1 1.2392(19) 3
C8 C7 1.597(4) 3

loop_
_geom_hbond_atom_site_label_D
_geom_hbond_atom_site_label_H
_geom_hbond_atom_site_label_A
_geom_hbond_distance_DH
_geom_hbond_distance_HA
_geom_hbond_distance_DA
_geom_hbond_angle_DHA
_geom_hbond_site_symmetry_A
O1W H1WC O1W 0.85 1.87 2.705(4) 166.7 4_655
O1W H1WB O1 0.85 1.88 2.720(2) 169.8 .
O1W H1WA O2W 0.85 1.94 2.780(2) 167.0 14_545
O2W H2WA O1 0.85 1.87 2.712(2) 172.6 .
O3W H3WA O2W 0.85 1.95 2.8015(15) 178.1 .
O2W H2WC O1W 0.85 1.95 2.780(2) 166.7 14_545
O3W H3WA O2W 0.85 1.95 2.8015(15) 178.1 .

loop_
_geom_torsion_atom_site_label_1
_geom_torsion_atom_site_label_2
_geom_torsion_atom_site_label_3
_geom_torsion_atom_site_label_4
_geom_torsion
_geom_torsion_site_symmetry_1
_geom_torsion_site_symmetry_4
N1 Ag1 N1 C5 -61(100) 29 .
N1 Ag1 N1 C4 121(100) 29 .
C1 C1 C2 C6 -119.8(3) 29_655 .
C1 C1 C2 C3 59.4(3) 29_655 .
C6 C2 C3 C4 0.7(3) . .
C1 C2 C3 C4 -178.50(18) . .
C5 N1 C4 C3 -0.1(3) . .
Ag1 N1 C4 C3 177.59(13) . .
C2 C3 C4 N1 -0.6(3) . .
C4 N1 C5 C6 0.7(3) . .
Ag1 N1 C5 C6 -177.03(15) . .
N1 C5 C6 C2 -0.5(3) . .
C3 C2 C6 C5 -0.2(3) . .
C1 C2 C6 C5 179.04(19) . .
C7 C7 C8 O1 103(2) 2_655 .
C7 C7 C8 O1 106.8(4) 3 .
C7 C7 C8 O1 107.71(12) 4_655 .
C7 C7 C8 O1 -98(2) 2_655 3
C7 C7 C8 O1 -94.3(5) 3 3
C7 C7 C8 O1 -93.37(14) 4_655 3
C7 C7 C8 C7 -4.0(17) 2_655 3
C7 C7 C8 C7 0.9(4) 4_655 3
